data_2015930
loop_
_publ_author_name
'Lee, Gene-Hsiang'
'Wang, Hsin-Ta'

_publ_section_title
;Hydrogen-bonded supramolecule of
 <i>N</i>,<i>N</i>'-bis(4-pyridylmethyl)oxalamide and a zigzag chain structure
 of
 <i>catena</i>-poly[[[dichloridocobalt(II)]-\m-<i>N</i>,<i>N</i>'-bis(4-pyridylmethyl)oxalamide-\k^2^<i>N</i>^4^:<i>N</i>^4'^]
 hemihydrate]
;
_journal_coeditor_code AV3082
_journal_issue 5
_journal_name_full 'Acta Crystallographica Section C'
_journal_page_first m216
_journal_page_last m219
_journal_paper_doi 10.1107/S0108270107014527
_journal_volume 63
_journal_year 2007
_chemical_formula_iupac '[Co Cl2 (C14 H14 N4 O2)], 0.5H2 O1'
_chemical_formula_moiety 'C14 H14 Cl2 Co N4 O2, 0.5H2 O1'
_chemical_formula_sum 'C14 H15 Cl2 Co N4 O2.5'
_chemical_formula_weight 409.13
_chemical_name_systematic
;
catena-poly[[[dichloridocobalt(II)]-\m-N,N'-bis(4-4-pyridylmethyl)oxalamide-
\k^2^N:N'] hemihydrate]
;
_space_group_IT_number 52
_symmetry_cell_setting orthorhombic
_symmetry_space_group_name_Hall '-P 2a 2bc'
_symmetry_space_group_name_H-M 'P n n a'
_atom_sites_solution_hydrogens geom
_atom_sites_solution_primary direct
_atom_sites_solution_secondary difmap
_audit_creation_method SHELXL-97
_cell_angle_alpha 90.00
_cell_angle_beta 90.00
_cell_angle_gamma 90.00
_cell_formula_units_Z 4
_cell_length_a 7.4566(2)
_cell_length_b 11.8572(4)
_cell_length_c 22.6024(7)
_cell_measurement_reflns_used 1450
_cell_measurement_temperature 150(2)
_cell_measurement_theta_max 26.50
_cell_measurement_theta_min 1.80
_cell_volume 1998.38(11)
_computing_cell_refinement 'SAINT (Bruker, 2000)'
_computing_data_collection 'SMART (Bruker, 2000)'
_computing_data_reduction SAINT
_computing_molecular_graphics 'SHELXTL (Sheldrick, 2000b)'
_computing_publication_material SHELXTL
_computing_structure_refinement 'SHELXL97 (Sheldrick, 1997)'
_computing_structure_solution 'SHELXS97 (Sheldrick, 1997)'
_diffrn_ambient_temperature 150(2)
_diffrn_measured_fraction_theta_full 0.997
_diffrn_measured_fraction_theta_max 0.997
_diffrn_measurement_device_type 'Bruker SMART APEX CCD area-detector'
_diffrn_measurement_method '\w scans'
_diffrn_radiation_monochromator graphite
_diffrn_radiation_source 'fine-focus sealed tube'
_diffrn_radiation_type MoK\a
_diffrn_radiation_wavelength 0.71073
_diffrn_reflns_av_R_equivalents 0.0509
_diffrn_reflns_av_sigmaI/netI 0.0449
_diffrn_reflns_limit_h_max 9
_diffrn_reflns_limit_h_min -9
_diffrn_reflns_limit_k_max 15
_diffrn_reflns_limit_k_min -13
_diffrn_reflns_limit_l_max 29
_diffrn_reflns_limit_l_min -29
_diffrn_reflns_number 11410
_diffrn_reflns_theta_full 27.50
_diffrn_reflns_theta_max 27.50
_diffrn_reflns_theta_min 1.80
_diffrn_standards_number 0
_exptl_absorpt_coefficient_mu 1.140
_exptl_absorpt_correction_T_max 0.852
_exptl_absorpt_correction_T_min 0.681
_exptl_absorpt_correction_type multi-scan
_exptl_absorpt_process_details '(SADABS; Sheldrick, 2000a)'
_exptl_crystal_colour blue
_exptl_crystal_density_diffrn 1.360
_exptl_crystal_density_method 'not measured'
_exptl_crystal_description rod
_exptl_crystal_F_000 832
_exptl_crystal_size_max 0.30
_exptl_crystal_size_mid 0.15
_exptl_crystal_size_min 0.15
_refine_diff_density_max 0.821
_refine_diff_density_min -0.308
_refine_ls_extinction_coef 0.012(2)
_refine_ls_extinction_expression Fc^*^=kFc[1+0.001xFc^2^\l^3^/sin(2\q)]^-1/4^
_refine_ls_extinction_method SHELXL97
_refine_ls_goodness_of_fit_ref 1.186
_refine_ls_hydrogen_treatment constr
_refine_ls_matrix_type full
_refine_ls_number_parameters 110
_refine_ls_number_reflns 2297
_refine_ls_number_restraints 0
_refine_ls_restrained_S_all 1.186
_refine_ls_R_factor_all 0.0889
_refine_ls_R_factor_gt 0.0602
_refine_ls_shift/su_max 0.008
_refine_ls_shift/su_mean 0.001
_refine_ls_structure_factor_coef Fsqd
_refine_ls_weighting_details 'calc w=1/[\s^2^(Fo^2^)+(0.1048P)^2^+0.3815P] where P=(Fo^2^+2Fc^2^)/3'
_refine_ls_weighting_scheme calc
_refine_ls_wR_factor_gt 0.1747
_refine_ls_wR_factor_ref 0.1889
_reflns_number_gt 1627
_reflns_number_total 2297
_reflns_threshold_expression >2sigma(I)
_cod_data_source_file av3082.cif
_cod_data_source_block II
_cod_original_sg_symbol_H-M Pnna
_cod_original_formula_sum 'C14 H15 Cl2 Co N4 O2.50'
_cod_database_code 2015930
_cod_database_fobs_code 2015930

loop_
_symmetry_equiv_pos_as_xyz
'x, y, z'
'-x+1/2, -y, z'
'-x+1/2, y+1/2, -z+1/2'
'x, -y+1/2, -z+1/2'
'-x, -y, -z'
'x-1/2, y, -z'
'x-1/2, -y-1/2, z-1/2'
'-x, y-1/2, z-1/2'

loop_
_atom_site_type_symbol
_atom_site_label
_atom_site_fract_x
_atom_site_fract_y
_atom_site_fract_z
_atom_site_U_iso_or_equiv
_atom_site_adp_type
_atom_site_calc_flag
_atom_site_refinement_flags
_atom_site_occupancy
Co Co1 0.2500 0.5000 0.74238(3) 0.0367(3) Uani d S 1
Cl Cl1 0.02665(15) 0.58555(9) 0.69342(4) 0.0516(4) Uani d . 1
O O1 0.6128(4) 0.8831(2) 1.02790(12) 0.0505(7) Uani d . 1
N N1 0.3819(4) 0.6100(2) 0.79555(12) 0.0349(7) Uani d . 1
N N2 0.5575(4) 0.9321(3) 0.93247(13) 0.0404(8) Uani d . 1
H H2A 0.4957 0.9779 0.9096 0.048 Uiso calc R 1
C C1 0.2927(5) 0.6762(3) 0.83343(18) 0.0419(9) Uani d . 1
H H1 0.1658 0.6700 0.8354 0.050 Uiso calc R 1
C C2 0.3781(5) 0.7540(3) 0.87003(16) 0.0405(9) Uani d . 1
H H2B 0.3100 0.7993 0.8964 0.049 Uiso calc R 1
C C3 0.5594(5) 0.7645(3) 0.86774(16) 0.0411(9) Uani d . 1
C C4 0.6507(6) 0.6983(4) 0.8278(2) 0.0645(14) Uani d . 1
H H4 0.7773 0.7045 0.8244 0.077 Uiso calc R 1
C C5 0.5582(5) 0.6229(4) 0.7926(2) 0.0569(12) Uani d . 1
H H5 0.6237 0.5783 0.7652 0.068 Uiso calc R 1
C C6 0.6640(6) 0.8450(4) 0.9055(2) 0.0615(13) Uani d . 1
H H6A 0.7250 0.8017 0.9372 0.074 Uiso calc R 1
H H6B 0.7579 0.8808 0.8809 0.074 Uiso calc R 1
C C7 0.5492(4) 0.9459(3) 0.99131(15) 0.0327(8) Uani d . 1
O O2 0.489(3) 0.6409(18) 1.0507(9) 0.124(7) Uiso d P 0.25
H H2C 0.5444 0.6906 1.0306 0.186 Uiso d PR 0.25
H H2D 0.4262 0.5847 1.0403 0.186 Uiso d PR 0.25

loop_
_atom_site_aniso_label
_atom_site_aniso_U_11
_atom_site_aniso_U_22
_atom_site_aniso_U_33
_atom_site_aniso_U_12
_atom_site_aniso_U_13
_atom_site_aniso_U_23
Co1 0.0391(5) 0.0403(5) 0.0307(4) -0.0103(3) 0.000 0.000
Cl1 0.0555(7) 0.0546(7) 0.0446(6) -0.0122(5) -0.0133(5) 0.0135(4)
O1 0.0569(17) 0.0474(16) 0.0473(15) 0.0061(14) -0.0130(14) -0.0004(13)
N1 0.0361(17) 0.0358(15) 0.0328(14) -0.0059(13) -0.0012(13) -0.0039(12)
N2 0.0352(17) 0.0517(19) 0.0342(16) -0.0049(14) 0.0001(14) -0.0122(14)
C1 0.0261(17) 0.048(2) 0.052(2) -0.0010(16) 0.0036(17) -0.0079(19)
C2 0.0312(19) 0.047(2) 0.043(2) 0.0014(16) 0.0054(17) -0.0114(17)
C3 0.037(2) 0.047(2) 0.0396(19) -0.0047(16) -0.0014(17) -0.0097(17)
C4 0.034(2) 0.083(3) 0.077(3) -0.011(2) 0.013(2) -0.045(3)
C5 0.034(2) 0.075(3) 0.061(3) -0.007(2) 0.016(2) -0.035(2)
C6 0.033(2) 0.083(3) 0.068(3) -0.005(2) 0.004(2) -0.043(3)
C7 0.0244(16) 0.0373(19) 0.0364(18) -0.0092(15) -0.0009(15) -0.0065(16)

loop_
_atom_type_symbol
_atom_type_description
_atom_type_scat_dispersion_real
_atom_type_scat_dispersion_imag
_atom_type_scat_source
C C 0.0033 0.0016 'International Tables Vol C Tables 4.2.6.8 and 6.1.1.4'
H H 0.0000 0.0000 'International Tables Vol C Tables 4.2.6.8 and 6.1.1.4'
N N 0.0061 0.0033 'International Tables Vol C Tables 4.2.6.8 and 6.1.1.4'
O O 0.0106 0.0060 'International Tables Vol C Tables 4.2.6.8 and 6.1.1.4'
Cl Cl 0.1484 0.1585 'International Tables Vol C Tables 4.2.6.8 and 6.1.1.4'
Co Co 0.3494 0.9721 'International Tables Vol C Tables 4.2.6.8 and 6.1.1.4'

loop_
_geom_angle_atom_site_label_1
_geom_angle_atom_site_label_2
_geom_angle_atom_site_label_3
_geom_angle_site_symmetry_1
_geom_angle_site_symmetry_3
_geom_angle
_geom_angle_publ_flag
N1 Co1 N1 . 2_565 107.33(16) yes
N1 Co1 Cl1 . . 111.20(9) yes
N1 Co1 Cl1 2_565 . 102.90(9) yes
N1 Co1 Cl1 . 2_565 102.90(9) yes
N1 Co1 Cl1 2_565 2_565 111.20(9) yes
Cl1 Co1 Cl1 . 2_565 120.85(6) yes
C5 N1 C1 . . 117.2(3) ?
C5 N1 Co1 . . 121.7(2) ?
C1 N1 Co1 . . 121.0(2) ?
C7 N2 C6 . . 122.2(4) yes
C7 N2 H2A . . 118.9 ?
C6 N2 H2A . . 118.9 ?
N1 C1 C2 . . 122.7(3) ?
N1 C1 H1 . . 118.6 ?
C2 C1 H1 . . 118.6 ?
C3 C2 C1 . . 119.5(3) ?
C3 C2 H2B . . 120.2 ?
C1 C2 H2B . . 120.2 ?
C2 C3 C4 . . 117.7(3) ?
C2 C3 C6 . . 123.6(3) ?
C4 C3 C6 . . 118.7(4) ?
C3 C4 C5 . . 120.0(4) ?
C3 C4 H4 . . 120.0 ?
C5 C4 H4 . . 120.0 ?
N1 C5 C4 . . 122.8(4) ?
N1 C5 H5 . . 118.6 ?
C4 C5 H5 . . 118.6 ?
N2 C6 C3 . . 114.3(3) ?
N2 C6 H6A . . 108.7 ?
C3 C6 H6A . . 108.7 ?
N2 C6 H6B . . 108.7 ?
C3 C6 H6B . . 108.7 ?
H6A C6 H6B . . 107.6 ?
O1 C7 N2 . . 125.8(3) yes
O1 C7 C7 . 5_677 121.9(4) yes
N2 C7 C7 . 5_677 112.3(4) yes
H2C O2 H2D . . 131.4 ?

loop_
_geom_bond_atom_site_label_1
_geom_bond_atom_site_label_2
_geom_bond_site_symmetry_2
_geom_bond_distance
_geom_bond_publ_flag
Co1 N1 . 2.028(3) yes
Co1 N1 2_565 2.028(3) yes
Co1 Cl1 . 2.2422(11) yes
Co1 Cl1 2_565 2.2422(11) yes
O1 C7 . 1.210(4) yes
N1 C5 . 1.325(5) ?
N1 C1 . 1.339(5) ?
N2 C7 . 1.341(4) yes
N2 C6 . 1.438(5) yes
N2 H2A . 0.8800 ?
C1 C2 . 1.392(5) ?
C1 H1 . 0.9500 ?
C2 C3 . 1.359(5) ?
C2 H2B . 0.9500 ?
C3 C4 . 1.377(6) ?
C3 C6 . 1.500(5) ?
C4 C5 . 1.380(6) ?
C4 H4 . 0.9500 ?
C5 H5 . 0.9500 ?
C6 H6A . 0.9900 ?
C6 H6B . 0.9900 ?
C7 C7 5_677 1.529(7) yes
O2 H2C . 0.8520 ?
O2 H2D . 0.8473 ?

loop_
_geom_hbond_atom_site_label_D
_geom_hbond_atom_site_label_H
_geom_hbond_atom_site_label_A
_geom_hbond_site_symmetry_A
_geom_hbond_distance_DH
_geom_hbond_distance_HA
_geom_hbond_distance_DA
_geom_hbond_angle_DHA
O2 H2C O1 . 0.85 2.34 3.06(2) 143
N2 H2A Cl1 3_556 0.88 2.66 3.435(3) 147
C2 H2B O1 6_557 0.95 2.46 3.403(5) 169
C6 H6B Cl1 4_666 0.99 2.64 3.605(4) 163
